data_2017448
loop_
_publ_author_name
'Hori, Akiko'
'Ishida, Yasuhide'
'Kikuchi, Takahiro'
'Miyamoto, Kumiko'
'Sakaguchi, Hiroshi'

_publ_section_title
;
 Two regioisomers of condensed thioheterocyclic triazine synthesized
 from 6-phenyl-3-thioxo-2,3,4,5-tetrahydro-1,2,4-triazin-5-one
;
_journal_coeditor_code LN3135
_journal_issue 12
_journal_name_full 'Acta Crystallographica Section C'
_journal_page_first o593
_journal_page_last o597
_journal_paper_doi 10.1107/S0108270109043728
_journal_volume 65
_journal_year 2009
_chemical_formula_iupac 'C9 H7 N3 O S'
_chemical_formula_moiety 'C9 H7 N3 O S'
_chemical_formula_sum 'C9 H7 N3 O S'
_chemical_formula_weight 205.24
_chemical_name_systematic
;
6-phenyl-3-thioxo-2,3,4,5-tetrahydro-1,2,4-triazin-5-one
;
_space_group_IT_number 61
_symmetry_cell_setting orthorhombic
_symmetry_space_group_name_Hall '-P 2ac 2ab'
_symmetry_space_group_name_H-M 'P b c a'
_atom_sites_solution_hydrogens geom
_atom_sites_solution_primary direct
_atom_sites_solution_secondary difmap
_cell_angle_alpha 90.00
_cell_angle_beta 90.00
_cell_angle_gamma 90.00
_cell_formula_units_Z 8
_cell_length_a 11.1891(11)
_cell_length_b 7.4401(7)
_cell_length_c 21.359(2)
_cell_measurement_reflns_used 4230
_cell_measurement_temperature 100
_cell_measurement_theta_max 27.85
_cell_measurement_theta_min 2.64
_cell_volume 1778.1(3)
_computing_cell_refinement 'SAINT (Bruker, 2006)'
_computing_data_collection 'APEX2 (Bruker, 2006)'
_computing_data_reduction 'SAINT (Bruker, 2006)'
_computing_molecular_graphics 'SHELXTL (Sheldrick, 2008)'
_computing_publication_material 'SHELXTL (Sheldrick, 2008)'
_computing_structure_refinement 'SHELXL97 (Sheldrick, 2008)'
_computing_structure_solution 'SHELXS97 (Sheldrick, 2008)'
_diffrn_ambient_temperature 100
_diffrn_detector_area_resol_mean 8.333
_diffrn_measured_fraction_theta_full 0.989
_diffrn_measured_fraction_theta_max 0.989
_diffrn_measurement_device_type 'Bruker APEXII CCD'
_diffrn_measurement_method '\f and \w scans'
_diffrn_radiation_monochromator graphite
_diffrn_radiation_source 'fine-focus sealed tube'
_diffrn_radiation_type MoKa
_diffrn_radiation_wavelength 0.71073
_diffrn_reflns_av_R_equivalents 0.0213
_diffrn_reflns_av_sigmaI/netI 0.0173
_diffrn_reflns_limit_h_max 12
_diffrn_reflns_limit_h_min -14
_diffrn_reflns_limit_k_max 9
_diffrn_reflns_limit_k_min -9
_diffrn_reflns_limit_l_max 27
_diffrn_reflns_limit_l_min -17
_diffrn_reflns_number 9167
_diffrn_reflns_theta_full 27.48
_diffrn_reflns_theta_max 27.48
_diffrn_reflns_theta_min 2.64
_exptl_absorpt_coefficient_mu 0.329
_exptl_absorpt_correction_T_max 0.9805
_exptl_absorpt_correction_T_min 0.9078
_exptl_absorpt_correction_type empirical
_exptl_absorpt_process_details
;
(SADABS; Sheldrick, 1996)
;
_exptl_crystal_colour colorless
_exptl_crystal_density_diffrn 1.533
_exptl_crystal_density_method 'not measured'
_exptl_crystal_description prismatic
_exptl_crystal_F_000 848
_exptl_crystal_size_max 0.30
_exptl_crystal_size_mid 0.20
_exptl_crystal_size_min 0.06
_refine_diff_density_max 0.348
_refine_diff_density_min -0.234
_refine_ls_extinction_method none
_refine_ls_goodness_of_fit_ref 1.070
_refine_ls_hydrogen_treatment constr
_refine_ls_matrix_type full
_refine_ls_number_parameters 127
_refine_ls_number_reflns 2023
_refine_ls_number_restraints 0
_refine_ls_restrained_S_all 1.070
_refine_ls_R_factor_all 0.0366
_refine_ls_R_factor_gt 0.0296
_refine_ls_shift/su_max 0.001
_refine_ls_shift/su_mean 0.000
_refine_ls_structure_factor_coef Fsqd
_refine_ls_weighting_details 'calc w=1/[\s^2^(Fo^2^)+(0.0411P)^2^+0.9641P] where P=(Fo^2^+2Fc^2^)/3'
_refine_ls_weighting_scheme calc
_refine_ls_wR_factor_gt 0.0777
_refine_ls_wR_factor_ref 0.0819
_reflns_number_gt 1746
_reflns_number_total 2023
_reflns_threshold_expression 'I > 2\s(I)'
_cod_data_source_file ln3135.cif
_cod_data_source_block I
_cod_database_code 2017448
_cod_database_fobs_code 2017448

loop_
_symmetry_equiv_pos_as_xyz
'x, y, z'
'-x+1/2, -y, z+1/2'
'-x, y+1/2, -z+1/2'
'x+1/2, -y+1/2, -z'
'-x, -y, -z'
'x-1/2, y, -z-1/2'
'x, -y-1/2, z-1/2'
'-x-1/2, y-1/2, z'

loop_
_atom_site_type_symbol
_atom_site_label
_atom_site_fract_x
_atom_site_fract_y
_atom_site_fract_z
_atom_site_U_iso_or_equiv
_atom_site_adp_type
_atom_site_calc_flag
_atom_site_refinement_flags
_atom_site_occupancy
_atom_site_disorder_assembly
_atom_site_disorder_group
C C3 0.29011(12) 0.51770(18) 0.99709(6) 0.0139(3) Uani d . 1 . .
C C5 0.11586(12) 0.59405(18) 0.93372(6) 0.0149(3) Uani d . 1 . .
C C6 0.20060(12) 0.66472(18) 0.88639(6) 0.0138(3) Uani d . 1 . .
C C11 0.15989(11) 0.73315(18) 0.82507(6) 0.0134(3) Uani d . 1 . .
C C12 0.23583(12) 0.71067(18) 0.77352(6) 0.0153(3) Uani d . 1 . .
H H12 0.3109 0.6529 0.7788 0.018 Uiso calc R 1 . .
C C13 0.20227(13) 0.7722(2) 0.71483(7) 0.0182(3) Uani d . 1 . .
H H13 0.2539 0.7555 0.6800 0.022 Uiso calc R 1 . .
C C14 0.09264(13) 0.8584(2) 0.70689(7) 0.0197(3) Uani d . 1 . .
H H14 0.0694 0.9005 0.6667 0.024 Uiso calc R 1 . .
C C15 0.01755(12) 0.88268(19) 0.75794(7) 0.0184(3) Uani d . 1 . .
H H15 -0.0565 0.9431 0.7525 0.022 Uiso calc R 1 . .
C C16 0.04942(12) 0.81956(18) 0.81691(7) 0.0160(3) Uani d . 1 . .
H H16 -0.0032 0.8348 0.8514 0.019 Uiso calc R 1 . .
N N1 0.31571(10) 0.66267(16) 0.89647(5) 0.0161(3) Uani d . 1 . .
N N2 0.35663(10) 0.58926(16) 0.95071(6) 0.0162(3) Uani d . 1 . .
H H2 0.4346 0.5884 0.9561 0.019 Uiso calc R 1 . .
N N4 0.16975(10) 0.52311(16) 0.98625(5) 0.0149(2) Uani d . 1 . .
H H4 0.1227 0.4775 1.0152 0.018 Uiso calc R 1 . .
O O1 0.00699(8) 0.59511(15) 0.92834(5) 0.0207(2) Uani d . 1 . .
S S1 0.34819(3) 0.42904(5) 1.062000(17) 0.01749(12) Uani d . 1 . .

loop_
_atom_site_aniso_label
_atom_site_aniso_U_11
_atom_site_aniso_U_22
_atom_site_aniso_U_33
_atom_site_aniso_U_12
_atom_site_aniso_U_13
_atom_site_aniso_U_23
C3 0.0133(6) 0.0144(6) 0.0141(6) -0.0003(5) -0.0007(5) -0.0026(5)
C5 0.0148(6) 0.0163(6) 0.0135(6) -0.0004(5) -0.0001(5) -0.0019(5)
C6 0.0130(6) 0.0136(6) 0.0148(6) -0.0003(5) 0.0012(5) -0.0022(5)
C11 0.0127(6) 0.0135(6) 0.0140(6) -0.0019(5) -0.0009(5) -0.0009(5)
C12 0.0128(6) 0.0159(6) 0.0172(7) -0.0004(5) -0.0001(5) -0.0009(5)
C13 0.0189(7) 0.0205(7) 0.0153(7) -0.0027(6) 0.0002(6) -0.0007(5)
C14 0.0216(7) 0.0203(7) 0.0173(7) -0.0043(6) -0.0064(6) 0.0027(6)
C15 0.0142(6) 0.0167(7) 0.0244(8) -0.0007(5) -0.0048(6) 0.0014(6)
C16 0.0123(6) 0.0165(7) 0.0191(7) -0.0010(5) 0.0007(5) -0.0016(5)
N1 0.0142(5) 0.0197(6) 0.0143(6) 0.0000(5) -0.0011(5) 0.0009(5)
N2 0.0098(5) 0.0231(6) 0.0157(6) -0.0005(4) -0.0010(4) 0.0033(5)
N4 0.0121(6) 0.0203(6) 0.0123(6) -0.0019(4) 0.0011(4) 0.0004(5)
O1 0.0119(5) 0.0329(6) 0.0173(5) -0.0017(4) 0.0001(4) 0.0039(4)
S1 0.01445(19) 0.0238(2) 0.01423(18) -0.00027(13) -0.00180(12) 0.00336(13)

loop_
_atom_type_symbol
_atom_type_description
_atom_type_scat_dispersion_real
_atom_type_scat_dispersion_imag
_atom_type_scat_source
C C 0.0033 0.0016 'International Tables Vol C Tables 4.2.6.8 and 6.1.1.4'
H H 0.0000 0.0000 'International Tables Vol C Tables 4.2.6.8 and 6.1.1.4'
N N 0.0061 0.0033 'International Tables Vol C Tables 4.2.6.8 and 6.1.1.4'
O O 0.0106 0.0060 'International Tables Vol C Tables 4.2.6.8 and 6.1.1.4'
S S 0.1246 0.1234 'International Tables Vol C Tables 4.2.6.8 and 6.1.1.4'

loop_
_geom_angle_atom_site_label_1
_geom_angle_atom_site_label_2
_geom_angle_atom_site_label_3
_geom_angle_site_symmetry_1
_geom_angle_site_symmetry_3
_geom_angle
_geom_angle_publ_flag
N2 C3 N4 . . 114.06(12) ?
N2 C3 S1 . . 123.49(10) ?
N4 C3 S1 . . 122.45(11) ?
O1 C5 N4 . . 120.95(13) ?
O1 C5 C6 . . 124.78(13) ?
N4 C5 C6 . . 114.27(12) ?
N1 C6 C11 . . 117.02(12) ?
N1 C6 C5 . . 120.95(12) ?
C11 C6 C5 . . 121.98(12) ?
C12 C11 C16 . . 119.42(13) ?
C12 C11 C6 . . 117.95(12) ?
C16 C11 C6 . . 122.63(12) ?
C13 C12 C11 . . 120.47(13) ?
C13 C12 H12 . . 119.8 ?
C11 C12 H12 . . 119.8 ?
C12 C13 C14 . . 120.00(13) ?
C12 C13 H13 . . 120.0 ?
C14 C13 H13 . . 120.0 ?
C15 C14 C13 . . 119.77(13) ?
C15 C14 H14 . . 120.1 ?
C13 C14 H14 . . 120.1 ?
C14 C15 C16 . . 120.81(13) ?
C14 C15 H15 . . 119.6 ?
C16 C15 H15 . . 119.6 ?
C15 C16 C11 . . 119.52(13) ?
C15 C16 H16 . . 120.2 ?
C11 C16 H16 . . 120.2 ?
C6 N1 N2 . . 118.49(12) ?
C3 N2 N1 . . 126.75(12) ?
C3 N2 H2 . . 116.6 ?
N1 N2 H2 . . 116.6 ?
C3 N4 C5 . . 125.44(12) ?
C3 N4 H4 . . 117.3 ?
C5 N4 H4 . . 117.3 ?

loop_
_geom_bond_atom_site_label_1
_geom_bond_atom_site_label_2
_geom_bond_site_symmetry_2
_geom_bond_distance
_geom_bond_publ_flag
C3 N2 . 1.3487(18) ?
C3 N4 . 1.3670(17) ?
C3 S1 . 1.6673(14) ?
C5 O1 . 1.2236(17) ?
C5 N4 . 1.3789(17) ?
C5 C6 . 1.4823(19) ?
C6 N1 . 1.3059(17) ?
C6 C11 . 1.4773(19) ?
C11 C12 . 1.4008(19) ?
C11 C16 . 1.4040(18) ?
C12 C13 . 1.386(2) ?
C12 H12 . 0.9500 ?
C13 C14 . 1.395(2) ?
C13 H13 . 0.9500 ?
C14 C15 . 1.388(2) ?
C14 H14 . 0.9500 ?
C15 C16 . 1.391(2) ?
C15 H15 . 0.9500 ?
C16 H16 . 0.9500 ?
N1 N2 . 1.3603(16) ?
N2 H2 . 0.8800 ?
N4 H4 . 0.8800 ?

loop_
_geom_hbond_atom_site_label_D
_geom_hbond_atom_site_label_H
_geom_hbond_atom_site_label_A
_geom_hbond_site_symmetry_A
_geom_hbond_distance_DH
_geom_hbond_distance_HA
_geom_hbond_distance_DA
_geom_hbond_angle_DHA
N4 H4 O1 5_567 0.88 1.96 2.8307(15) 169
N2 H2 S1 5_667 0.88 2.46 3.3166(13) 163

loop_
_geom_torsion_atom_site_label_1
_geom_torsion_atom_site_label_2
_geom_torsion_atom_site_label_3
_geom_torsion_atom_site_label_4
_geom_torsion_site_symmetry_1
_geom_torsion_site_symmetry_2
_geom_torsion_site_symmetry_3
_geom_torsion_site_symmetry_4
_geom_torsion
_geom_torsion_publ_flag
O1 C5 C6 N1 . . . . 178.24(14) ?
N4 C5 C6 N1 . . . . -2.13(19) ?
O1 C5 C6 C11 . . . . -4.4(2) ?
N4 C5 C6 C11 . . . . 175.26(12) ?
N1 C6 C11 C12 . . . . 29.78(18) ?
C5 C6 C11 C12 . . . . -147.71(13) ?
N1 C6 C11 C16 . . . . -149.90(13) ?
C5 C6 C11 C16 . . . . 32.6(2) ?
C16 C11 C12 C13 . . . . -0.3(2) ?
C6 C11 C12 C13 . . . . 179.98(12) ?
C11 C12 C13 C14 . . . . 0.5(2) ?
C12 C13 C14 C15 . . . . 0.1(2) ?
C13 C14 C15 C16 . . . . -1.0(2) ?
C14 C15 C16 C11 . . . . 1.2(2) ?
C12 C11 C16 C15 . . . . -0.5(2) ?
C6 C11 C16 C15 . . . . 179.17(13) ?
C11 C6 N1 N2 . . . . -175.61(11) ?
C5 C6 N1 N2 . . . . 1.9(2) ?
N4 C3 N2 N1 . . . . -0.1(2) ?
S1 C3 N2 N1 . . . . 179.55(11) ?
C6 N1 N2 C3 . . . . -0.7(2) ?
N2 C3 N4 C5 . . . . -0.2(2) ?
S1 C3 N4 C5 . . . . -179.92(11) ?
O1 C5 N4 C3 . . . . -179.09(13) ?
C6 C5 N4 C3 . . . . 1.27(19) ?

loop_
_cod_related_entry_id
_cod_related_entry_database
_cod_related_entry_code
1 ChemSpider 639994
